data_1545395
loop_
_publ_author_name
'Leisering, Stefan'
'Ria\~no, Iker'
'Depken, Christian'
'Gross, Leona J.'
'Weber, Manuela'
'Lentz, Dieter'
'Zimmer, Reinhold'
'Stark, Christian B. W.'
'Breder, Alexander'
'Christmann, Mathias'

_publ_contact_author
;
      Prof. Dr.Christian M\"uller
      Freie Universit\"at Berlin
      Institut f\"ur Chemie und Biochemie
      Anorganische Chemie      
      Fabeckstr. 34-36
      14195 Berlin
      Germany
;
_publ_section_title
;
 Synthesis of (+)-Greek Tobacco Lactone via a Diastereoablative
 Epoxidation and a Selenium-Catalyzed Oxidative Cyclization.
;
_journal_issue 6
_journal_name_full 'Organic letters'
_journal_page_first 1478
_journal_page_last 1481
_journal_paper_doi 10.1021/acs.orglett.7b00484
_journal_volume 19
_journal_year 2017
_chemical_absolute_configuration ad
_chemical_formula_sum 'C11 H18 O3'
_chemical_formula_weight 198.25
_space_group_crystal_system monoclinic
_space_group_IT_number 5
_space_group_name_Hall 'C 2y'
_space_group_name_H-M_alt 'C 1 2 1'
_symmetry_space_group_name_Hall 'C 2y'
_symmetry_space_group_name_H-M 'C 1 2 1'
_atom_sites_solution_hydrogens geom
_audit_creation_method SHELXL-2014/7
_cell_angle_alpha 90
_cell_angle_beta 123.9066(10)
_cell_angle_gamma 90
_cell_formula_units_Z 4
_cell_length_a 16.3801(5)
_cell_length_b 5.9374(2)
_cell_length_c 13.2895(4)
_cell_measurement_reflns_used 3336
_cell_measurement_temperature 100(2)
_cell_measurement_theta_max 26.39
_cell_measurement_theta_min 3.69
_cell_volume 1072.69(6)
_computing_cell_refinement 'Bruker SAINT'
_computing_data_collection 'Bruker APEX2'
_computing_data_reduction 'Bruker SAINT'
_computing_molecular_graphics 'Diamond 2.1e'
_computing_publication_material 'X-STEP32, Microsoft Word'
_computing_structure_refinement 'SHELXL-2014/7 (Sheldrick, 2014)'
_computing_structure_solution 'SHELXL-2014/7 (Sheldrick, 2014)'
_diffrn_ambient_temperature 100(2)
_diffrn_measured_fraction_theta_full 0.994
_diffrn_measured_fraction_theta_max 0.989
_diffrn_measurement_device_type 'Bruker Photon CMOS Detector, D8 Venture'
_diffrn_measurement_method '\f and \w scans'
_diffrn_radiation_type MoK\a
_diffrn_radiation_wavelength 0.71073
_diffrn_reflns_av_R_equivalents 0.0378
_diffrn_reflns_av_unetI/netI 0.0397
_diffrn_reflns_Laue_measured_fraction_full 0.994
_diffrn_reflns_Laue_measured_fraction_max 0.989
_diffrn_reflns_limit_h_max 20
_diffrn_reflns_limit_h_min -20
_diffrn_reflns_limit_k_max 7
_diffrn_reflns_limit_k_min -7
_diffrn_reflns_limit_l_max 16
_diffrn_reflns_limit_l_min -16
_diffrn_reflns_number 6834
_diffrn_reflns_point_group_measured_fraction_full 0.994
_diffrn_reflns_point_group_measured_fraction_max 0.989
_diffrn_reflns_theta_full 25.242
_diffrn_reflns_theta_max 26.447
_diffrn_reflns_theta_min 2.493
_diffrn_source 'sealed tube'
_exptl_absorpt_coefficient_mu 0.087
_exptl_absorpt_correction_type multi-scan
_exptl_crystal_colour colourless
_exptl_crystal_density_diffrn 1.228
_exptl_crystal_description block
_exptl_crystal_F_000 432
_exptl_crystal_size_max 0.560
_exptl_crystal_size_mid 0.320
_exptl_crystal_size_min 0.250
_exptl_transmission_factor_max 0.7454
_exptl_transmission_factor_min 0.7046
_refine_diff_density_max 0.229
_refine_diff_density_min -0.222
_refine_diff_density_rms 0.041
_refine_ls_abs_structure_details
;
 Flack x determined using 816 quotients [(I+)-(I-)]/[(I+)+(I-)]
 (Parsons, Flack and Wagner, Acta Cryst. B69 (2013) 249-259).
;
_refine_ls_abs_structure_Flack 0.1(5)
_refine_ls_extinction_method none
_refine_ls_goodness_of_fit_ref 1.070
_refine_ls_hydrogen_treatment constr
_refine_ls_matrix_type full
_refine_ls_number_parameters 130
_refine_ls_number_reflns 2195
_refine_ls_number_restraints 1
_refine_ls_restrained_S_all 1.070
_refine_ls_R_factor_all 0.0405
_refine_ls_R_factor_gt 0.0343
_refine_ls_shift/su_max 0.000
_refine_ls_shift/su_mean 0.000
_refine_ls_structure_factor_coef Fsqd
_refine_ls_weighting_details 'w=1/[\s^2^(Fo^2^)+(0.0394P)^2^+0.1880P] where P=(Fo^2^+2Fc^2^)/3'
_refine_ls_weighting_scheme calc
_refine_ls_wR_factor_gt 0.0767
_refine_ls_wR_factor_ref 0.0790
_reflns_Friedel_coverage 0.817
_reflns_Friedel_fraction_full 0.994
_reflns_Friedel_fraction_max 0.988
_reflns_number_gt 1997
_reflns_number_total 2195
_reflns_threshold_expression 'I > 2\s(I)'
_cod_data_source_file ol7b00484_si_003.cif
_cod_data_source_block IC0011b_a
_cod_depositor_comments
;
The following automatic conversions were performed:

'_chemical_absolute_configuration' value 'AD' changed to 'ad'
according to
/home/data/users/saulius/crontab/automatic-downloads/rss-feeds/ACS/lib/dictionaries/cif_core.dic
dictionary named 'cif_core.dic' version 2.4.2 from 2011-04-26.

Automatic conversion script
Id: cif_fix_values 4973 2017-02-22 13:04:09Z antanas 

 Adding full bibliography for 1545392--1545395.cif.
;
_cod_original_cell_volume 1072.68(6)
_cod_database_code 1545395
_shelx_shelxl_version_number 2014/7
_shelx_space_group_comment
;
The symmetry employed for this shelxl refinement is uniquely defined
by the following loop, which should always be used as a source of
symmetry information in preference to the above space-group names.
They are only intended as comments.
;
_shelx_estimated_absorpt_t_min 0.953
_shelx_estimated_absorpt_t_max 0.979

loop_
_space_group_symop_operation_xyz
'x, y, z'
'-x, y, -z'
'x+1/2, y+1/2, z'
'-x+1/2, y+1/2, -z'

loop_
_atom_site_label
_atom_site_type_symbol
_atom_site_fract_x
_atom_site_fract_y
_atom_site_fract_z
_atom_site_U_iso_or_equiv
_atom_site_adp_type
_atom_site_occupancy
_atom_site_site_symmetry_order
_atom_site_calc_flag
_atom_site_refinement_flags_posn
_atom_site_refinement_flags_adp
O1 O 0.40473(11) 0.2845(2) 0.71188(12) 0.0185(4) Uani 1 1 d . .
C1 C 0.37218(14) 0.2480(4) 0.59471(17) 0.0159(5) Uani 1 1 d . .
O2 O 0.33313(11) 0.0731(3) 0.54517(13) 0.0212(4) Uani 1 1 d . .
C2 C 0.39212(15) 0.4494(4) 0.54383(17) 0.0156(4) Uani 1 1 d . .
H2A H 0.3303 0.5308 0.4862 0.019 Uiso 1 1 calc R U
H2B H 0.4232 0.4037 0.5010 0.019 Uiso 1 1 calc R U
O3 O 0.55923(10) 0.5631(2) 0.68457(12) 0.0145(3) Uani 1 1 d . .
C3 C 0.46139(14) 0.5972(4) 0.65236(17) 0.0132(4) Uani 1 1 d . .
H3 H 0.4423 0.7593 0.6337 0.016 Uiso 1 1 calc R U
C4 C 0.62828(15) 0.7438(4) 0.75479(17) 0.0158(4) Uani 1 1 d . .
C5 C 0.60909(16) 0.8475(3) 0.84568(18) 0.0173(5) Uani 1 1 d . .
H5A H 0.6612 0.9600 0.8948 0.021 Uiso 1 1 calc R U
H5B H 0.5458 0.9298 0.7992 0.021 Uiso 1 1 calc R U
C6 C 0.60505(16) 0.6863(4) 0.93286(18) 0.0197(5) Uani 1 1 d . .
H6A H 0.6731 0.6424 0.9975 0.024 Uiso 1 1 calc R U
H6B H 0.5769 0.7679 0.9718 0.024 Uiso 1 1 calc R U
C7 C 0.54488(16) 0.4728(4) 0.87397(18) 0.0188(5) Uani 1 1 d . .
H7A H 0.5850 0.3655 0.8620 0.023 Uiso 1 1 calc R U
H7B H 0.5310 0.4020 0.9303 0.023 Uiso 1 1 calc R U
C8 C 0.44787(15) 0.5111(3) 0.75262(18) 0.0149(5) Uani 1 1 d . .
C9 C 0.61823(16) 0.9269(4) 0.66818(19) 0.0219(5) Uani 1 1 d . .
H9A H 0.6357 0.8651 0.6142 0.033 Uiso 1 1 calc R U
H9B H 0.6624 1.0522 0.7148 0.033 Uiso 1 1 calc R U
H9C H 0.5502 0.9812 0.6199 0.033 Uiso 1 1 calc R U
C10 C 0.72871(16) 0.6317(4) 0.81795(19) 0.0217(5) Uani 1 1 d . .
H10A H 0.7388 0.5712 0.7571 0.033 Uiso 1 1 calc R U
H10B H 0.7320 0.5087 0.8693 0.033 Uiso 1 1 calc R U
H10C H 0.7800 0.7427 0.8682 0.033 Uiso 1 1 calc R U
C11 C 0.37438(16) 0.6521(4) 0.7604(2) 0.0204(5) Uani 1 1 d . .
H11A H 0.4017 0.8027 0.7905 0.031 Uiso 1 1 calc R U
H11B H 0.3608 0.5802 0.8159 0.031 Uiso 1 1 calc R U
H11C H 0.3132 0.6646 0.6797 0.031 Uiso 1 1 calc R U

loop_
_atom_site_aniso_label
_atom_site_aniso_U_11
_atom_site_aniso_U_22
_atom_site_aniso_U_33
_atom_site_aniso_U_23
_atom_site_aniso_U_13
_atom_site_aniso_U_12
O1 0.0210(8) 0.0163(8) 0.0176(7) 0.0005(6) 0.0104(6) -0.0043(6)
C1 0.0109(10) 0.0185(12) 0.0166(10) 0.0011(9) 0.0067(8) 0.0037(9)
O2 0.0186(8) 0.0175(8) 0.0245(8) -0.0036(7) 0.0101(7) -0.0019(7)
C2 0.0128(10) 0.0206(11) 0.0135(9) 0.0001(9) 0.0074(8) -0.0007(9)
O3 0.0117(7) 0.0155(7) 0.0158(7) -0.0021(6) 0.0073(6) -0.0015(6)
C3 0.0119(10) 0.0162(11) 0.0123(9) 0.0013(8) 0.0072(8) 0.0014(8)
C4 0.0131(10) 0.0173(11) 0.0147(9) -0.0012(8) 0.0064(8) -0.0043(8)
C5 0.0148(10) 0.0174(11) 0.0156(10) -0.0021(8) 0.0059(8) -0.0018(9)
C6 0.0185(11) 0.0243(12) 0.0145(10) -0.0019(8) 0.0081(9) -0.0011(9)
C7 0.0205(11) 0.0215(12) 0.0139(10) 0.0039(9) 0.0094(9) 0.0003(9)
C8 0.0176(11) 0.0141(11) 0.0158(10) -0.0012(8) 0.0109(9) -0.0034(8)
C9 0.0207(12) 0.0236(12) 0.0218(11) 0.0008(9) 0.0122(10) -0.0047(10)
C10 0.0138(11) 0.0275(13) 0.0205(10) -0.0008(9) 0.0075(9) -0.0008(9)
C11 0.0196(12) 0.0270(12) 0.0193(10) -0.0030(9) 0.0137(10) -0.0025(9)

loop_
_atom_type_symbol
_atom_type_description
_atom_type_scat_dispersion_real
_atom_type_scat_dispersion_imag
_atom_type_scat_source
C C 0.0034 0.0017 'International Tables Vol C Tables 4.2.6.8 and 6.1.1.4'
H H 0.0000 0.0000 'International Tables Vol C Tables 4.2.6.8 and 6.1.1.4'
O O 0.0114 0.0062 'International Tables Vol C Tables 4.2.6.8 and 6.1.1.4'

loop_
_geom_angle_atom_site_label_1
_geom_angle_atom_site_label_2
_geom_angle_atom_site_label_3
_geom_angle
C1 O1 C8 111.64(16)
O2 C1 O1 121.00(19)
O2 C1 C2 128.69(18)
O1 C1 C2 110.31(17)
C1 C2 C3 105.54(16)
C1 C2 H2A 110.6
C3 C2 H2A 110.6
C1 C2 H2B 110.6
C3 C2 H2B 110.6
H2A C2 H2B 108.8
C3 O3 C4 115.42(15)
O3 C3 C2 108.81(16)
O3 C3 C8 111.74(15)
C2 C3 C8 103.63(16)
O3 C3 H3 110.8
C2 C3 H3 110.8
C8 C3 H3 110.8
O3 C4 C10 104.19(17)
O3 C4 C9 108.86(15)
C10 C4 C9 110.92(18)
O3 C4 C5 111.86(17)
C10 C4 C5 111.97(17)
C9 C4 C5 108.95(18)
C6 C5 C4 117.29(18)
C6 C5 H5A 108.0
C4 C5 H5A 108.0
C6 C5 H5B 108.0
C4 C5 H5B 108.0
H5A C5 H5B 107.2
C7 C6 C5 114.76(17)
C7 C6 H6A 108.6
C5 C6 H6A 108.6
C7 C6 H6B 108.6
C5 C6 H6B 108.6
H6A C6 H6B 107.6
C8 C7 C6 114.39(18)
C8 C7 H7A 108.7
C6 C7 H7A 108.7
C8 C7 H7B 108.7
C6 C7 H7B 108.7
H7A C7 H7B 107.6
O1 C8 C11 107.02(17)
O1 C8 C7 104.82(15)
C11 C8 C7 114.18(17)
O1 C8 C3 104.69(15)
C11 C8 C3 112.02(16)
C7 C8 C3 113.17(17)
C4 C9 H9A 109.5
C4 C9 H9B 109.5
H9A C9 H9B 109.5
C4 C9 H9C 109.5
H9A C9 H9C 109.5
H9B C9 H9C 109.5
C4 C10 H10A 109.5
C4 C10 H10B 109.5
H10A C10 H10B 109.5
C4 C10 H10C 109.5
H10A C10 H10C 109.5
H10B C10 H10C 109.5
C8 C11 H11A 109.5
C8 C11 H11B 109.5
H11A C11 H11B 109.5
C8 C11 H11C 109.5
H11A C11 H11C 109.5
H11B C11 H11C 109.5

loop_
_geom_bond_atom_site_label_1
_geom_bond_atom_site_label_2
_geom_bond_distance
O1 C1 1.353(2)
O1 C8 1.475(2)
C1 O2 1.205(3)
C1 C2 1.497(3)
C2 C3 1.520(3)
C2 H2A 0.9900
C2 H2B 0.9900
O3 C3 1.424(2)
O3 C4 1.457(2)
C3 C8 1.554(3)
C3 H3 1.0000
C4 C10 1.521(3)
C4 C9 1.524(3)
C4 C5 1.536(3)
C5 C6 1.532(3)
C5 H5A 0.9900
C5 H5B 0.9900
C6 C7 1.527(3)
C6 H6A 0.9900
C6 H6B 0.9900
C7 C8 1.523(3)
C7 H7A 0.9900
C7 H7B 0.9900
C8 C11 1.516(3)
C9 H9A 0.9800
C9 H9B 0.9800
C9 H9C 0.9800
C10 H10A 0.9800
C10 H10B 0.9800
C10 H10C 0.9800
C11 H11A 0.9800
C11 H11B 0.9800
C11 H11C 0.9800

loop_
_geom_torsion_atom_site_label_1
_geom_torsion_atom_site_label_2
_geom_torsion_atom_site_label_3
_geom_torsion_atom_site_label_4
_geom_torsion
C8 O1 C1 O2 -178.75(19)
C8 O1 C1 C2 1.0(2)
O2 C1 C2 C3 -168.2(2)
O1 C1 C2 C3 12.0(2)
C4 O3 C3 C2 158.56(15)
C4 O3 C3 C8 -87.6(2)
C1 C2 C3 O3 99.91(18)
C1 C2 C3 C8 -19.1(2)
C3 O3 C4 C10 158.08(16)
C3 O3 C4 C9 -83.52(19)
C3 O3 C4 C5 36.9(2)
O3 C4 C5 C6 53.4(2)
C10 C4 C5 C6 -63.1(3)
C9 C4 C5 C6 173.81(17)
C4 C5 C6 C7 -45.0(3)
C5 C6 C7 C8 -42.8(3)
C1 O1 C8 C11 105.70(18)
C1 O1 C8 C7 -132.70(16)
C1 O1 C8 C3 -13.3(2)
C6 C7 C8 O1 178.32(16)
C6 C7 C8 C11 -64.9(2)
C6 C7 C8 C3 64.8(2)
O3 C3 C8 O1 -97.37(18)
C2 C3 C8 O1 19.63(19)
O3 C3 C8 C11 147.02(17)
C2 C3 C8 C11 -95.98(19)
O3 C3 C8 C7 16.2(2)
C2 C3 C8 C7 133.20(18)
